data_2219096
loop_
_publ_author_name
'Fun, Hoong-Kun'
'Patil, P. S.'
'Jebas, Samuel Robinson'
'Dharmaprakash, S. M.'

_publ_section_title
;
 (<i>E</i>)-3-(4-Chlorophenyl)-1-(2-furyl)prop-2-en-1-one
;
_journal_coeditor_code LH2657
_journal_issue 8
_journal_name_full 'Acta Crystallographica Section E'
_journal_page_first o1530
_journal_paper_doi 10.1107/S1600536808021934
_journal_volume 64
_journal_year 2008
_chemical_formula_iupac 'C13 H9 Cl O2'
_chemical_formula_moiety 'C13 H9 Cl O2'
_chemical_formula_sum 'C13 H9 Cl O2'
_chemical_formula_weight 232.65
_chemical_name_systematic
;
(E)-3-(4-Chlorophenyl)-1-(2-furyl)prop-2-en-1-one
;
_space_group_IT_number 33
_symmetry_cell_setting orthorhombic
_symmetry_space_group_name_Hall 'P 2c -2n'
_symmetry_space_group_name_H-M 'P n a 21'
_atom_sites_solution_hydrogens geom
_atom_sites_solution_primary direct
_atom_sites_solution_secondary difmap
_audit_creation_method SHELXL-97
_cell_angle_alpha 90.00
_cell_angle_beta 90.00
_cell_angle_gamma 90.00
_cell_formula_units_Z 4
_cell_length_a 21.3399(7)
_cell_length_b 3.79120(10)
_cell_length_c 12.9444(4)
_cell_measurement_reflns_used 4886
_cell_measurement_temperature 100.00(10)
_cell_measurement_theta_max 37.15
_cell_measurement_theta_min 2.47
_cell_volume 1047.25(5)
_computing_cell_refinement 'APEX2 (Bruker, 2005)'
_computing_data_collection 'APEX2 (Bruker, 2005)'
_computing_data_reduction 'SAINT (Bruker, 2005)'
_computing_molecular_graphics 'SHELXTL (Sheldrick, 2008)'
_computing_publication_material
;
SHELXTL (Sheldrick, 2008) and PLATON (Spek, 2003)
;
_computing_structure_refinement 'SHELXTL (Sheldrick, 2008)'
_computing_structure_solution 'SHELXTL (Sheldrick, 2008)'
_diffrn_ambient_temperature 100.00(10)
_diffrn_measured_fraction_theta_full 0.996
_diffrn_measured_fraction_theta_max 0.996
_diffrn_measurement_device_type 'Bruker SMART APEXII CCD area-detector'
_diffrn_measurement_method '\f and \w'
_diffrn_radiation_monochromator graphite
_diffrn_radiation_source 'fine-focus sealed tube'
_diffrn_radiation_type MoK\a
_diffrn_radiation_wavelength 0.71073
_diffrn_reflns_av_R_equivalents 0.0246
_diffrn_reflns_av_sigmaI/netI 0.0386
_diffrn_reflns_limit_h_max 37
_diffrn_reflns_limit_h_min -31
_diffrn_reflns_limit_k_max 6
_diffrn_reflns_limit_k_min -6
_diffrn_reflns_limit_l_max 19
_diffrn_reflns_limit_l_min -22
_diffrn_reflns_number 13568
_diffrn_reflns_theta_full 38.17
_diffrn_reflns_theta_max 38.17
_diffrn_reflns_theta_min 2.47
_diffrn_standards_number 0
_exptl_absorpt_coefficient_mu 0.343
_exptl_absorpt_correction_T_max 0.9311
_exptl_absorpt_correction_T_min 0.8747
_exptl_absorpt_correction_type multi-scan
_exptl_absorpt_process_details '(SADABS; Bruker, 2005)'
_exptl_crystal_colour colourless
_exptl_crystal_density_diffrn 1.476
_exptl_crystal_density_method 'not measured'
_exptl_crystal_description block
_exptl_crystal_F_000 480
_exptl_crystal_size_max 0.40
_exptl_crystal_size_mid 0.29
_exptl_crystal_size_min 0.21
_refine_diff_density_max 0.579
_refine_diff_density_min -0.275
_refine_ls_abs_structure_details 'Flack (1983), 2216 Friedel pairs'
_refine_ls_abs_structure_Flack 0.07(6)
_refine_ls_extinction_method none
_refine_ls_goodness_of_fit_ref 1.083
_refine_ls_hydrogen_treatment constr
_refine_ls_matrix_type full
_refine_ls_number_parameters 145
_refine_ls_number_reflns 5209
_refine_ls_number_restraints 1
_refine_ls_restrained_S_all 1.083
_refine_ls_R_factor_all 0.0604
_refine_ls_R_factor_gt 0.0467
_refine_ls_shift/su_max 0.000
_refine_ls_shift/su_mean 0.000
_refine_ls_structure_factor_coef Fsqd
_refine_ls_weighting_details 'calc w=1/[\s^2^(Fo^2^)+(0.0686P)^2^] where P=(Fo^2^+2Fc^2^)/3'
_refine_ls_weighting_scheme calc
_refine_ls_wR_factor_gt 0.1176
_refine_ls_wR_factor_ref 0.1257
_reflns_number_gt 4211
_reflns_number_total 5209
_reflns_threshold_expression I>2\s(I)
_cod_data_source_file lh2657.cif
_cod_data_source_block I
_cod_original_sg_symbol_H-M 'P n a 21 '
_cod_database_code 2219096
_cod_database_fobs_code 2219096

loop_
_symmetry_equiv_pos_as_xyz
'x, y, z'
'-x, -y, z+1/2'
'x+1/2, -y+1/2, z'
'-x+1/2, y+1/2, z+1/2'

loop_
_atom_site_type_symbol
_atom_site_label
_atom_site_fract_x
_atom_site_fract_y
_atom_site_fract_z
_atom_site_U_iso_or_equiv
_atom_site_adp_type
_atom_site_calc_flag
_atom_site_refinement_flags
_atom_site_occupancy
Cl Cl1 0.249271(17) 0.53749(9) 0.21078(5) 0.02637(9) Uani d . 1
O O1 0.03179(5) 0.2805(3) 0.94149(7) 0.0225(2) Uani d . 1
O O2 0.00152(6) 0.1062(3) 0.74067(9) 0.0266(2) Uani d . 1
C C1 0.06091(7) 0.3896(4) 1.02879(11) 0.0246(3) Uani d . 1
H H1A 0.0454 0.3557 1.0952 0.030 Uiso calc R 1
C C2 0.11562(8) 0.5548(4) 1.00653(12) 0.0243(3) Uani d . 1
H H2A 0.1437 0.6536 1.0533 0.029 Uiso calc R 1
C C3 0.12135(7) 0.5463(4) 0.89712(12) 0.0215(3) Uani d . 1
H H3A 0.1540 0.6388 0.8581 0.026 Uiso calc R 1
C C4 0.06937(7) 0.3752(4) 0.86037(10) 0.0192(2) Uani d . 1
C C5 0.04991(6) 0.2723(4) 0.75621(9) 0.0198(2) Uani d . 1
C C6 0.09349(7) 0.3737(4) 0.67253(10) 0.0202(2) Uani d . 1
H H6A 0.1274 0.5190 0.6875 0.024 Uiso calc R 1
C C7 0.08493(6) 0.2600(4) 0.57564(10) 0.0188(2) Uani d . 1
H H7A 0.0496 0.1223 0.5633 0.023 Uiso calc R 1
C C8 0.12568(6) 0.3314(4) 0.48732(9) 0.0178(2) Uani d . 1
C C9 0.18485(6) 0.4918(4) 0.49906(11) 0.0188(2) Uani d . 1
H H9A 0.1984 0.5579 0.5645 0.023 Uiso calc R 1
C C10 0.22299(7) 0.5524(4) 0.41438(11) 0.0192(2) Uani d . 1
H H10A 0.2621 0.6577 0.4223 0.023 Uiso calc R 1
C C11 0.20160(7) 0.4524(4) 0.31741(11) 0.0186(2) Uani d . 1
C C12 0.14356(7) 0.2960(4) 0.30286(10) 0.0198(2) Uani d . 1
H H12A 0.1301 0.2333 0.2370 0.024 Uiso calc R 1
C C13 0.10594(6) 0.2350(4) 0.38834(9) 0.0185(2) Uani d . 1
H H13A 0.0670 0.1284 0.3797 0.022 Uiso calc R 1

loop_
_atom_site_aniso_label
_atom_site_aniso_U_11
_atom_site_aniso_U_22
_atom_site_aniso_U_33
_atom_site_aniso_U_12
_atom_site_aniso_U_13
_atom_site_aniso_U_23
Cl1 0.02847(16) 0.02869(17) 0.02196(14) -0.00201(13) 0.00812(11) 0.00173(17)
O1 0.0200(4) 0.0321(6) 0.0156(4) 0.0000(4) 0.0017(3) 0.0021(4)
O2 0.0241(5) 0.0361(6) 0.0196(4) -0.0065(4) 0.0001(4) 0.0017(4)
C1 0.0265(7) 0.0314(8) 0.0161(5) 0.0055(6) -0.0005(5) -0.0023(5)
C2 0.0268(7) 0.0249(7) 0.0211(6) 0.0033(5) -0.0045(5) -0.0027(5)
C3 0.0201(6) 0.0220(7) 0.0223(6) 0.0000(5) -0.0018(5) 0.0026(5)
C4 0.0201(5) 0.0218(6) 0.0157(5) 0.0029(5) 0.0008(4) 0.0019(4)
C5 0.0204(6) 0.0236(6) 0.0153(5) 0.0028(5) 0.0010(4) 0.0013(4)
C6 0.0196(5) 0.0224(6) 0.0185(5) -0.0008(5) 0.0010(4) 0.0006(5)
C7 0.0186(5) 0.0197(6) 0.0181(5) -0.0006(5) 0.0004(4) 0.0011(4)
C8 0.0171(5) 0.0209(6) 0.0153(5) 0.0020(5) -0.0006(4) -0.0002(4)
C9 0.0191(5) 0.0212(6) 0.0160(5) 0.0004(5) -0.0007(4) -0.0011(4)
C10 0.0181(6) 0.0187(6) 0.0208(5) -0.0012(5) -0.0005(4) 0.0003(5)
C11 0.0209(6) 0.0166(6) 0.0185(5) 0.0013(5) 0.0031(4) 0.0016(4)
C12 0.0217(6) 0.0212(6) 0.0164(5) -0.0006(5) -0.0006(4) -0.0014(4)
C13 0.0173(5) 0.0218(6) 0.0164(5) -0.0001(5) -0.0023(4) 0.0004(4)

loop_
_atom_type_symbol
_atom_type_description
_atom_type_scat_dispersion_real
_atom_type_scat_dispersion_imag
_atom_type_scat_source
C C 0.0033 0.0016 'International Tables Vol C Tables 4.2.6.8 and 6.1.1.4'
H H 0.0000 0.0000 'International Tables Vol C Tables 4.2.6.8 and 6.1.1.4'
O O 0.0106 0.0060 'International Tables Vol C Tables 4.2.6.8 and 6.1.1.4'
Cl Cl 0.1484 0.1585 'International Tables Vol C Tables 4.2.6.8 and 6.1.1.4'

loop_
_geom_angle_atom_site_label_1
_geom_angle_atom_site_label_2
_geom_angle_atom_site_label_3
_geom_angle
C1 O1 C4 106.93(11)
O1 C1 C2 111.03(13)
O1 C1 H1A 124.5
C2 C1 H1A 124.5
C1 C2 C3 105.97(14)
C1 C2 H2A 127.0
C3 C2 H2A 127.0
C4 C3 C2 106.68(14)
C4 C3 H3A 126.7
C2 C3 H3A 126.7
O1 C4 C3 109.39(12)
O1 C4 C5 118.06(12)
C3 C4 C5 132.51(13)
O2 C5 C4 121.81(12)
O2 C5 C6 122.90(13)
C4 C5 C6 115.27(12)
C7 C6 C5 121.11(13)
C7 C6 H6A 119.4
C5 C6 H6A 119.4
C6 C7 C8 126.29(13)
C6 C7 H7A 116.9
C8 C7 H7A 116.9
C13 C8 C9 118.80(12)
C13 C8 C7 119.30(12)
C9 C8 C7 121.90(11)
C10 C9 C8 120.85(12)
C10 C9 H9A 119.6
C8 C9 H9A 119.6
C9 C10 C11 118.51(12)
C9 C10 H10A 120.7
C11 C10 H10A 120.7
C12 C11 C10 122.24(12)
C12 C11 Cl1 119.52(11)
C10 C11 Cl1 118.23(11)
C11 C12 C13 118.71(12)
C11 C12 H12A 120.6
C13 C12 H12A 120.6
C12 C13 C8 120.89(12)
C12 C13 H13A 119.6
C8 C13 H13A 119.6

loop_
_geom_bond_atom_site_label_1
_geom_bond_atom_site_label_2
_geom_bond_distance
Cl1 C11 1.7446(14)
O1 C1 1.3543(18)
O1 C4 1.3691(16)
O2 C5 1.2261(18)
C1 C2 1.356(2)
C1 H1A 0.9300
C2 C3 1.422(2)
C2 H2A 0.9300
C3 C4 1.370(2)
C3 H3A 0.9300
C4 C5 1.4637(18)
C5 C6 1.4786(18)
C6 C7 1.3388(18)
C6 H6A 0.9300
C7 C8 1.4617(18)
C7 H7A 0.9300
C8 C13 1.3974(17)
C8 C9 1.410(2)
C9 C10 1.384(2)
C9 H9A 0.9300
C10 C11 1.388(2)
C10 H10A 0.9300
C11 C12 1.386(2)
C12 C13 1.3865(18)
C12 H12A 0.9300
C13 H13A 0.9300

loop_
_geom_hbond_atom_site_label_D
_geom_hbond_atom_site_label_H
_geom_hbond_atom_site_label_A
_geom_hbond_site_symmetry_A
_geom_hbond_distance_DH
_geom_hbond_distance_HA
_geom_hbond_distance_DA
_geom_hbond_angle_DHA
C7 H7A O2 . 0.93 2.52 2.8411(17) 100.8
C13 H13A O2 2_554 0.93 2.48 3.2535(18) 140.2

loop_
_geom_torsion_atom_site_label_1
_geom_torsion_atom_site_label_2
_geom_torsion_atom_site_label_3
_geom_torsion_atom_site_label_4
_geom_torsion
C4 O1 C1 C2 0.69(17)
O1 C1 C2 C3 -0.41(18)
C1 C2 C3 C4 -0.02(18)
C1 O1 C4 C3 -0.69(16)
C1 O1 C4 C5 177.19(12)
C2 C3 C4 O1 0.44(17)
C2 C3 C4 C5 -177.02(15)
O1 C4 C5 O2 0.0(2)
C3 C4 C5 O2 177.28(16)
O1 C4 C5 C6 -178.30(12)
C3 C4 C5 C6 -1.0(2)
O2 C5 C6 C7 -6.2(2)
C4 C5 C6 C7 172.11(14)
C5 C6 C7 C8 -177.75(13)
C6 C7 C8 C13 -171.24(14)
C6 C7 C8 C9 9.4(2)
C13 C8 C9 C10 -0.2(2)
C7 C8 C9 C10 179.11(14)
C8 C9 C10 C11 0.2(2)
C9 C10 C11 C12 0.2(2)
C9 C10 C11 Cl1 178.75(11)
C10 C11 C12 C13 -0.6(2)
Cl1 C11 C12 C13 -179.09(11)
C11 C12 C13 C8 0.5(2)
C9 C8 C13 C12 -0.2(2)
C7 C8 C13 C12 -179.49(13)

loop_
_cod_related_entry_id
_cod_related_entry_database
_cod_related_entry_code
1 ChemSpider 30655577
